data_2221276
loop_
_publ_author_name
'Chen, You-Sheng'
'Zhang, Jian-Hong'

_publ_section_title
;
 2-Methyl-3-nitrobenzyl cyanide
;
_journal_coeditor_code BQ2111
_journal_issue 4
_journal_name_full 'Acta Crystallographica Section E'
_journal_page_first o767
_journal_paper_doi 10.1107/S1600536809008484
_journal_volume 65
_journal_year 2009
_chemical_formula_iupac 'C9 H8 N2 O2'
_chemical_formula_moiety 'C9 H8 N2 O2'
_chemical_formula_sum 'C9 H8 N2 O2'
_chemical_formula_weight 176.18
_chemical_name_systematic
;
2-Methyl-3-nitrobenzyl cyanide
;
_space_group_IT_number 14
_symmetry_cell_setting monoclinic
_symmetry_space_group_name_Hall '-P 2ybc'
_symmetry_space_group_name_H-M 'P 1 21/c 1'
_atom_sites_solution_hydrogens geom
_atom_sites_solution_primary direct
_atom_sites_solution_secondary difmap
_audit_creation_method SHELXL-97
_cell_angle_alpha 90.00
_cell_angle_beta 117.10(3)
_cell_angle_gamma 90.00
_cell_formula_units_Z 8
_cell_length_a 17.216(3)
_cell_length_b 7.1950(14)
_cell_length_c 15.746(3)
_cell_measurement_reflns_used 25
_cell_measurement_temperature 298(2)
_cell_measurement_theta_max 13
_cell_measurement_theta_min 10
_cell_volume 1736.3(7)
_computing_cell_refinement 'CAD-4 Software (Enraf--Nonius, 1989)'
_computing_data_collection 'CAD-4 Software (Enraf--Nonius, 1989)'
_computing_data_reduction 'XCAD4 (Harms & Wocadlo, 1995)'
_computing_molecular_graphics 'SHELXTL (Sheldrick, 2008)'
_computing_publication_material 'SHELXL97 (Sheldrick, 2008)'
_computing_structure_refinement 'SHELXL97 (Sheldrick, 2008)'
_computing_structure_solution 'SHELXS97 (Sheldrick, 2008)'
_diffrn_ambient_temperature 298(2)
_diffrn_measured_fraction_theta_full 1.000
_diffrn_measured_fraction_theta_max 1.000
_diffrn_measurement_device_type 'Enraf--Nonius CAD-4'
_diffrn_measurement_method \w/2\q
_diffrn_radiation_monochromator graphite
_diffrn_radiation_source 'fine-focus sealed tube'
_diffrn_radiation_type MoK\a
_diffrn_radiation_wavelength 0.71073
_diffrn_reflns_av_R_equivalents 0.0288
_diffrn_reflns_av_sigmaI/netI 0.0372
_diffrn_reflns_limit_h_max 18
_diffrn_reflns_limit_h_min -20
_diffrn_reflns_limit_k_max 8
_diffrn_reflns_limit_k_min 0
_diffrn_reflns_limit_l_max 18
_diffrn_reflns_limit_l_min 0
_diffrn_reflns_number 3258
_diffrn_reflns_theta_full 25.17
_diffrn_reflns_theta_max 25.17
_diffrn_reflns_theta_min 1.33
_diffrn_standards_decay_% 0
_diffrn_standards_interval_count 200
_diffrn_standards_interval_time 2
_diffrn_standards_number 3
_exptl_absorpt_coefficient_mu 0.098
_exptl_absorpt_correction_T_max 0.9807
_exptl_absorpt_correction_T_min 0.9619
_exptl_absorpt_correction_type psi-scan
_exptl_absorpt_process_details '(North <i>et al.</i>,  1968)'
_exptl_crystal_colour yellow
_exptl_crystal_density_diffrn 1.348
_exptl_crystal_density_method 'not measured'
_exptl_crystal_description block
_exptl_crystal_F_000 736
_exptl_crystal_size_max 0.40
_exptl_crystal_size_mid 0.30
_exptl_crystal_size_min 0.20
_refine_diff_density_max 0.288
_refine_diff_density_min -0.270
_refine_ls_extinction_method none
_refine_ls_goodness_of_fit_ref 1.017
_refine_ls_hydrogen_treatment constr
_refine_ls_matrix_type full
_refine_ls_number_parameters 235
_refine_ls_number_reflns 3129
_refine_ls_number_restraints 0
_refine_ls_restrained_S_all 1.017
_refine_ls_R_factor_all 0.1115
_refine_ls_R_factor_gt 0.0728
_refine_ls_shift/su_max 0.000
_refine_ls_shift/su_mean 0.000
_refine_ls_structure_factor_coef Fsqd
_refine_ls_weighting_details 'calc w=1/[\s^2^(Fo^2^)+(0.06P)^2^+2.6P] where P=(Fo^2^+2Fc^2^)/3'
_refine_ls_weighting_scheme calc
_refine_ls_wR_factor_gt 0.1660
_refine_ls_wR_factor_ref 0.1970
_reflns_number_gt 2033
_reflns_number_total 3129
_reflns_threshold_expression I>2\s(I)
_cod_data_source_file bq2111.cif
_cod_data_source_block I
_cod_depositor_comments
;
The following automatic conversions were performed:
'_symmetry_cell_setting' value 'Monoclinic' changed to 'monoclinic'
according to '/home/saulius/struct/CIF-dictionaries/cif_core.dic'
dictionary named 'cif_core.dic' version 2.4.1 from 2010-06-29.

Automatic conversion script
Id: cif_fix_enum 1527 2010-12-29 10:47:43Z saulius 

The following automatic conversions were performed:

'_symmetry_cell_setting' value 'Monoclinic' changed to 'monoclinic'
according to /home/saulius/struct/CIF-dictionaries/cif_core.dic
dictionary named 'cif_core.dic' version 2.4.1 from 2010-06-29.

Automatic conversion script
Id: cif_fix_values 1715 2011-07-08 13:25:40Z adriana 
;
_cod_original_sg_symbol_H-M 'P 21/c'
_cod_database_code 2221276
_cod_database_fobs_code 2221276

loop_
_symmetry_equiv_pos_as_xyz
'x, y, z'
'-x, y+1/2, -z+1/2'
'-x, -y, -z'
'x, -y-1/2, z-1/2'

loop_
_atom_site_type_symbol
_atom_site_label
_atom_site_fract_x
_atom_site_fract_y
_atom_site_fract_z
_atom_site_U_iso_or_equiv
_atom_site_adp_type
_atom_site_calc_flag
_atom_site_refinement_flags
_atom_site_occupancy
_atom_site_disorder_assembly
_atom_site_disorder_group
O O1 0.4276(3) 0.7334(6) 0.1977(2) 0.1103(13) Uani d . 1 . .
O O2 0.3421(2) 0.9322(6) 0.0964(3) 0.1045(12) Uani d . 1 . .
N N1 0.7122(2) 0.5898(7) -0.0502(3) 0.0945(14) Uani d . 1 . .
N N2 0.4027(3) 0.8202(6) 0.1242(3) 0.0745(10) Uani d . 1 . .
C C1 0.6910(2) 0.6447(6) 0.0045(3) 0.0697(11) Uani d . 1 . .
C C2 0.6654(2) 0.7139(6) 0.0738(3) 0.0612(10) Uani d . 1 . .
H H2A 0.6923 0.8344 0.0959 0.073 Uiso calc R 1 . .
H H2B 0.6878 0.6306 0.1282 0.073 Uiso calc R 1 . .
C C3 0.5958(3) 0.7856(7) 0.2075(2) 0.0795(13) Uani d . 1 . .
H H3A 0.6548 0.7639 0.2189 0.119 Uiso calc R 1 . .
H H3B 0.5801 0.6965 0.2425 0.119 Uiso calc R 1 . .
H H3C 0.5910 0.9088 0.2281 0.119 Uiso calc R 1 . .
C C4 0.5348(2) 0.7660(5) 0.1016(2) 0.0516(9) Uani d . 1 . .
C C5 0.4440(2) 0.7870(5) 0.0633(2) 0.0497(8) Uani d . 1 . .
C C6 0.3884(2) 0.7784(5) -0.0346(2) 0.0552(9) Uani d . 1 . .
H H6A 0.3287 0.7966 -0.0579 0.066 Uiso calc R 1 . .
C C7 0.4230(2) 0.7427(5) -0.0959(2) 0.0576(9) Uani d . 1 . .
H H7A 0.3867 0.7327 -0.1611 0.069 Uiso calc R 1 . .
C C8 0.5115(2) 0.7220(5) -0.0609(2) 0.0511(8) Uani d . 1 . .
H H8A 0.5348 0.7000 -0.1029 0.061 Uiso calc R 1 . .
C C9 0.5673(2) 0.7334(5) 0.0369(2) 0.0517(8) Uani d . 1 . .
O O3 0.0637(2) 0.2551(6) 0.2586(2) 0.1082(13) Uani d . 1 . .
O O4 0.1521(2) 0.0640(5) 0.2452(2) 0.1002(12) Uani d . 1 . .
N N3 -0.2116(2) 0.4233(6) -0.2708(3) 0.0882(12) Uani d . 1 . .
N N4 0.0918(2) 0.1720(6) 0.2117(2) 0.0720(10) Uani d . 1 . .
C C10 -0.1920(2) 0.3586(6) -0.1986(3) 0.0605(10) Uani d . 1 . .
C C11 -0.1684(2) 0.2786(6) -0.1044(2) 0.0602(10) Uani d . 1 . .
H H11A -0.1940 0.1558 -0.1126 0.072 Uiso calc R 1 . .
H H11B -0.1932 0.3550 -0.0721 0.072 Uiso calc R 1 . .
C C12 -0.1011(3) 0.1927(6) 0.0956(3) 0.0706(11) Uani d . 1 . .
H H12A -0.0745 0.1150 0.1511 0.106 Uiso calc R 1 . .
H H12B -0.1529 0.1338 0.0487 0.106 Uiso calc R 1 . .
H H12C -0.1160 0.3105 0.1129 0.106 Uiso calc R 1 . .
C C13 -0.0386(2) 0.2224(5) 0.0551(2) 0.0495(8) Uani d . 1 . .
C C14 0.0515(2) 0.2114(5) 0.1080(2) 0.0512(9) Uani d . 1 . .
C C15 0.1095(2) 0.2325(5) 0.0709(2) 0.0516(8) Uani d . 1 . .
H H15A 0.1693 0.2203 0.1094 0.062 Uiso calc R 1 . .
C C16 0.0764(2) 0.2721(5) -0.0249(2) 0.0504(8) Uani d . 1 . .
H H16A 0.1139 0.2890 -0.0520 0.060 Uiso calc R 1 . .
C C17 -0.0121(2) 0.2867(5) -0.0803(2) 0.0502(8) Uani d . 1 . .
H H17A -0.0339 0.3126 -0.1450 0.060 Uiso calc R 1 . .
C C18 -0.0704(2) 0.2634(5) -0.0415(2) 0.0458(8) Uani d . 1 . .

loop_
_atom_site_aniso_label
_atom_site_aniso_U_11
_atom_site_aniso_U_22
_atom_site_aniso_U_33
_atom_site_aniso_U_12
_atom_site_aniso_U_13
_atom_site_aniso_U_23
O1 0.128(3) 0.158(4) 0.0600(19) -0.017(3) 0.055(2) -0.003(2)
O2 0.086(2) 0.132(3) 0.116(3) 0.003(2) 0.063(2) -0.023(2)
N1 0.055(2) 0.133(4) 0.092(3) 0.008(2) 0.030(2) -0.020(3)
N2 0.071(2) 0.097(3) 0.060(2) -0.022(2) 0.0345(19) -0.020(2)
C1 0.0400(19) 0.083(3) 0.071(3) -0.003(2) 0.0123(19) -0.007(2)
C2 0.0457(19) 0.075(3) 0.053(2) -0.0042(18) 0.0141(17) -0.0080(19)
C3 0.075(3) 0.109(4) 0.0365(19) -0.012(3) 0.0092(18) -0.013(2)
C4 0.058(2) 0.054(2) 0.0315(16) -0.0093(17) 0.0113(15) -0.0027(15)
C5 0.058(2) 0.0488(19) 0.0431(18) -0.0086(16) 0.0241(16) -0.0080(16)
C6 0.0438(18) 0.064(2) 0.0459(19) -0.0013(17) 0.0100(15) 0.0042(17)
C7 0.0483(19) 0.072(3) 0.0361(17) 0.0021(18) 0.0046(15) 0.0037(17)
C8 0.0519(19) 0.063(2) 0.0360(17) -0.0003(17) 0.0175(15) -0.0011(16)
C9 0.0432(18) 0.054(2) 0.0405(17) -0.0022(16) 0.0039(14) -0.0031(16)
O3 0.122(3) 0.158(4) 0.0441(16) -0.009(3) 0.0369(18) -0.017(2)
O4 0.093(2) 0.117(3) 0.0479(17) 0.011(2) -0.0052(16) 0.0230(18)
N3 0.059(2) 0.116(3) 0.056(2) 0.012(2) -0.0029(17) 0.012(2)
N4 0.080(2) 0.088(3) 0.0327(16) -0.010(2) 0.0124(17) -0.0016(18)
C10 0.0376(18) 0.074(3) 0.051(2) 0.0045(18) 0.0044(16) -0.001(2)
C11 0.0456(19) 0.072(3) 0.052(2) 0.0026(18) 0.0125(16) -0.0015(19)
C12 0.072(3) 0.091(3) 0.060(2) -0.009(2) 0.041(2) 0.001(2)
C13 0.056(2) 0.0479(19) 0.0421(18) -0.0011(16) 0.0200(16) -0.0057(15)
C14 0.057(2) 0.062(2) 0.0262(15) -0.0049(17) 0.0112(14) 0.0005(15)
C15 0.0441(18) 0.056(2) 0.0408(17) -0.0026(16) 0.0069(15) -0.0022(16)
C16 0.0410(17) 0.067(2) 0.0411(18) -0.0052(16) 0.0167(14) -0.0049(17)
C17 0.0472(18) 0.063(2) 0.0314(16) -0.0031(16) 0.0099(14) 0.0006(15)
C18 0.0391(16) 0.055(2) 0.0357(16) -0.0007(15) 0.0103(14) -0.0028(15)

loop_
_atom_type_symbol
_atom_type_description
_atom_type_scat_dispersion_real
_atom_type_scat_dispersion_imag
_atom_type_scat_source
C C 0.0033 0.0016 'International Tables Vol C Tables 4.2.6.8 and 6.1.1.4'
H H 0.0000 0.0000 'International Tables Vol C Tables 4.2.6.8 and 6.1.1.4'
N N 0.0061 0.0033 'International Tables Vol C Tables 4.2.6.8 and 6.1.1.4'
O O 0.0106 0.0060 'International Tables Vol C Tables 4.2.6.8 and 6.1.1.4'

loop_
_geom_angle_atom_site_label_1
_geom_angle_atom_site_label_2
_geom_angle_atom_site_label_3
_geom_angle_site_symmetry_1
_geom_angle_site_symmetry_3
_geom_angle
_geom_angle_publ_flag
O1 N2 O2 . . 123.5(4) ?
O1 N2 C5 . . 118.8(4) ?
O2 N2 C5 . . 117.7(4) ?
N1 C1 C2 . . 179.4(4) ?
C1 C2 C9 . . 114.4(3) ?
C1 C2 H2A . . 108.7 ?
C9 C2 H2A . . 108.7 ?
C1 C2 H2B . . 108.7 ?
C9 C2 H2B . . 108.7 ?
H2A C2 H2B . . 107.6 ?
C4 C3 H3A . . 109.5 ?
C4 C3 H3B . . 109.5 ?
H3A C3 H3B . . 109.5 ?
C4 C3 H3C . . 109.5 ?
H3A C3 H3C . . 109.5 ?
H3B C3 H3C . . 109.5 ?
C9 C4 C5 . . 116.4(3) ?
C9 C4 C3 . . 120.9(3) ?
C5 C4 C3 . . 122.6(3) ?
C6 C5 C4 . . 122.6(3) ?
C6 C5 N2 . . 116.2(3) ?
C4 C5 N2 . . 121.2(3) ?
C7 C6 C5 . . 119.1(3) ?
C7 C6 H6A . . 120.5 ?
C5 C6 H6A . . 120.5 ?
C6 C7 C8 . . 119.8(3) ?
C6 C7 H7A . . 120.1 ?
C8 C7 H7A . . 120.1 ?
C7 C8 C9 . . 121.1(3) ?
C7 C8 H8A . . 119.4 ?
C9 C8 H8A . . 119.4 ?
C4 C9 C8 . . 121.0(3) ?
C4 C9 C2 . . 118.9(3) ?
C8 C9 C2 . . 120.1(3) ?
O4 N4 O3 . . 123.7(4) ?
O4 N4 C14 . . 118.8(4) ?
O3 N4 C14 . . 117.5(4) ?
N3 C10 C11 . . 178.2(4) ?
C10 C11 C18 . . 113.6(3) ?
C10 C11 H11A . . 108.8 ?
C18 C11 H11A . . 108.8 ?
C10 C11 H11B . . 108.8 ?
C18 C11 H11B . . 108.8 ?
H11A C11 H11B . . 107.7 ?
C13 C12 H12A . . 109.5 ?
C13 C12 H12B . . 109.5 ?
H12A C12 H12B . . 109.5 ?
C13 C12 H12C . . 109.5 ?
H12A C12 H12C . . 109.5 ?
H12B C12 H12C . . 109.5 ?
C14 C13 C18 . . 116.1(3) ?
C14 C13 C12 . . 124.2(3) ?
C18 C13 C12 . . 119.7(3) ?
C15 C14 C13 . . 124.6(3) ?
C15 C14 N4 . . 115.0(3) ?
C13 C14 N4 . . 120.3(3) ?
C14 C15 C16 . . 117.9(3) ?
C14 C15 H15A . . 121.0 ?
C16 C15 H15A . . 121.0 ?
C17 C16 C15 . . 119.8(3) ?
C17 C16 H16A . . 120.1 ?
C15 C16 H16A . . 120.1 ?
C16 C17 C18 . . 121.5(3) ?
C16 C17 H17A . . 119.3 ?
C18 C17 H17A . . 119.3 ?
C13 C18 C17 . . 119.9(3) ?
C13 C18 C11 . . 119.5(3) ?
C17 C18 C11 . . 120.6(3) ?

loop_
_geom_bond_atom_site_label_1
_geom_bond_atom_site_label_2
_geom_bond_site_symmetry_2
_geom_bond_distance
_geom_bond_publ_flag
O1 N2 . 1.209(5) ?
O2 N2 . 1.231(5) ?
N1 C1 . 1.148(5) ?
N2 C5 . 1.451(5) ?
C1 C2 . 1.440(6) ?
C2 C9 . 1.522(5) ?
C2 H2A . 0.9700 ?
C2 H2B . 0.9700 ?
C3 C4 . 1.519(5) ?
C3 H3A . 0.9600 ?
C3 H3B . 0.9600 ?
C3 H3C . 0.9600 ?
C4 C9 . 1.388(5) ?
C4 C5 . 1.404(5) ?
C5 C6 . 1.397(5) ?
C6 C7 . 1.370(5) ?
C6 H6A . 0.9300 ?
C7 C8 . 1.371(5) ?
C7 H7A . 0.9300 ?
C8 C9 . 1.396(4) ?
C8 H8A . 0.9300 ?
O3 N4 . 1.209(5) ?
O4 N4 . 1.209(5) ?
N3 C10 . 1.129(5) ?
N4 C14 . 1.483(4) ?
C10 C11 . 1.465(5) ?
C11 C18 . 1.521(4) ?
C11 H11A . 0.9700 ?
C11 H11B . 0.9700 ?
C12 C13 . 1.492(5) ?
C12 H12A . 0.9600 ?
C12 H12B . 0.9600 ?
C12 H12C . 0.9600 ?
C13 C14 . 1.389(5) ?
C13 C18 . 1.394(4) ?
C14 C15 . 1.375(5) ?
C15 C16 . 1.378(4) ?
C15 H15A . 0.9300 ?
C16 C17 . 1.372(4) ?
C16 H16A . 0.9300 ?
C17 C18 . 1.402(4) ?
C17 H17A . 0.9300 ?

loop_
_geom_hbond_atom_site_label_D
_geom_hbond_atom_site_label_H
_geom_hbond_atom_site_label_A
_geom_hbond_site_symmetry_A
_geom_hbond_distance_DH
_geom_hbond_distance_HA
_geom_hbond_distance_DA
_geom_hbond_angle_DHA
C3 H3B O1 . 0.9600 2.4000 2.852(8) 108.00
C12 H12A O3 . 0.9600 2.4200 2.864(6) 108.00

loop_
_geom_torsion_atom_site_label_1
_geom_torsion_atom_site_label_2
_geom_torsion_atom_site_label_3
_geom_torsion_atom_site_label_4
_geom_torsion_site_symmetry_1
_geom_torsion_site_symmetry_2
_geom_torsion_site_symmetry_3
_geom_torsion_site_symmetry_4
_geom_torsion
_geom_torsion_publ_flag
N1 C1 C2 C9 . . . . 17E1(10) ?
C9 C4 C5 C6 . . . . -0.8(5) ?
C3 C4 C5 C6 . . . . 176.6(4) ?
C9 C4 C5 N2 . . . . 179.5(3) ?
C3 C4 C5 N2 . . . . -3.0(6) ?
O1 N2 C5 C6 . . . . 138.3(4) ?
O2 N2 C5 C6 . . . . -39.6(5) ?
O1 N2 C5 C4 . . . . -42.1(5) ?
O2 N2 C5 C4 . . . . 140.0(4) ?
C4 C5 C6 C7 . . . . 1.9(6) ?
N2 C5 C6 C7 . . . . -178.4(4) ?
C5 C6 C7 C8 . . . . -2.1(6) ?
C6 C7 C8 C9 . . . . 1.1(6) ?
C5 C4 C9 C8 . . . . -0.2(5) ?
C3 C4 C9 C8 . . . . -177.7(4) ?
C5 C4 C9 C2 . . . . 178.6(3) ?
C3 C4 C9 C2 . . . . 1.1(5) ?
C7 C8 C9 C4 . . . . 0.0(6) ?
C7 C8 C9 C2 . . . . -178.7(3) ?
C1 C2 C9 C4 . . . . 168.4(4) ?
C1 C2 C9 C8 . . . . -12.9(5) ?
N3 C10 C11 C18 . . . . -131(15) ?
C18 C13 C14 C15 . . . . -2.0(5) ?
C12 C13 C14 C15 . . . . 177.8(4) ?
C18 C13 C14 N4 . . . . 178.7(3) ?
C12 C13 C14 N4 . . . . -1.2(5) ?
O4 N4 C14 C15 . . . . -41.7(5) ?
O3 N4 C14 C15 . . . . 136.1(4) ?
O4 N4 C14 C13 . . . . 137.5(4) ?
O3 N4 C14 C13 . . . . -44.7(5) ?
C13 C14 C15 C16 . . . . 1.8(6) ?
N4 C14 C15 C16 . . . . -179.0(3) ?
C14 C15 C16 C17 . . . . -0.9(5) ?
C15 C16 C17 C18 . . . . 0.5(5) ?
C14 C13 C18 C17 . . . . 1.4(5) ?
C12 C13 C18 C17 . . . . -178.2(3) ?
C14 C13 C18 C11 . . . . -179.8(3) ?
C12 C13 C18 C11 . . . . 0.6(5) ?
C16 C17 C18 C13 . . . . -0.7(5) ?
C16 C17 C18 C11 . . . . -179.5(3) ?
C10 C11 C18 C13 . . . . 168.2(3) ?
C10 C11 C18 C17 . . . . -13.0(5) ?
